data_7059761
loop_
_publ_author_name
'Ahmed, Zubair'
'Mahiya, Kuldeep'
'Iftikhar, Khalid'

_publ_section_title
;
 Structures and pure near-infrared photophysics of erbium and
 ytterbium(iii) complexes incorporating fluorinated \b-diketone and
 neutral unidentate ligands
;
_journal_issue 30
_journal_name_full 'New Journal of Chemistry'
_journal_page_first 13172
_journal_page_last 13181
_journal_paper_doi 10.1039/D0NJ02059A
_journal_volume 44
_journal_year 2020
_chemical_formula_moiety 'C36 H21 F18 La N6 O6'
_chemical_formula_sum 'C36 H21 F18 La N6 O6'
_chemical_formula_weight 1114.50
_space_group_crystal_system monoclinic
_space_group_IT_number 14
_space_group_name_Hall '-P 2yn'
_space_group_name_H-M_alt 'P 1 21/n 1'
_atom_sites_solution_hydrogens geom
_audit_creation_method SHELXL-2018/3
_audit_update_record
;
2020-05-23 deposited with the CCDC.	2020-06-09 downloaded from the CCDC.
;
_cell_angle_alpha 90
_cell_angle_beta 102.534(5)
_cell_angle_gamma 90
_cell_formula_units_Z 4
_cell_length_a 12.054(5)
_cell_length_b 19.151(5)
_cell_length_c 19.508(5)
_cell_measurement_reflns_used 7744
_cell_measurement_temperature 298(2)
_cell_measurement_theta_max 25
_cell_measurement_theta_min 3
_cell_volume 4396(2)
_computing_cell_refinement 'Apex2 (Bruker AXS, 2005)'
_computing_data_collection 'Apex2 (Bruker AXS, 2005)'
_computing_data_reduction 'Apex2 (Bruker AXS, 2005)'
_computing_molecular_graphics Mercury
_computing_publication_material OLEX2
_computing_structure_refinement 'SHELXL-2018/3 (Sheldrick, 2018)'
_computing_structure_solution SHELXS-2018/3
_diffrn_ambient_temperature 298(2)
_diffrn_measured_fraction_theta_full 0.999
_diffrn_measured_fraction_theta_max 0.999
_diffrn_measurement_device_type 'Bruker Kappa APEX II'
_diffrn_measurement_method 'Kappa 4-circle goniometry'
_diffrn_radiation_type MoK\a
_diffrn_radiation_wavelength 0.71073
_diffrn_reflns_av_R_equivalents 0.0301
_diffrn_reflns_av_unetI/netI 0.0188
_diffrn_reflns_Laue_measured_fraction_full 0.999
_diffrn_reflns_Laue_measured_fraction_max 0.999
_diffrn_reflns_limit_h_max 14
_diffrn_reflns_limit_h_min -14
_diffrn_reflns_limit_k_max 22
_diffrn_reflns_limit_k_min -22
_diffrn_reflns_limit_l_max 23
_diffrn_reflns_limit_l_min -23
_diffrn_reflns_number 54123
_diffrn_reflns_point_group_measured_fraction_full 0.999
_diffrn_reflns_point_group_measured_fraction_max 0.999
_diffrn_reflns_theta_full 24.998
_diffrn_reflns_theta_max 24.998
_diffrn_reflns_theta_min 2.223
_exptl_absorpt_coefficient_mu 1.098
_exptl_absorpt_correction_T_max 0.885
_exptl_absorpt_correction_T_min 0.820
_exptl_absorpt_correction_type multi-scan
_exptl_absorpt_process_details sadabs
_exptl_crystal_colour white
_exptl_crystal_density_diffrn 1.684
_exptl_crystal_description block
_exptl_crystal_F_000 2184
_exptl_crystal_size_max 0.200
_exptl_crystal_size_mid 0.140
_exptl_crystal_size_min 0.100
_refine_diff_density_max 0.431
_refine_diff_density_min -0.432
_refine_diff_density_rms 0.049
_refine_ls_extinction_method none
_refine_ls_goodness_of_fit_ref 1.056
_refine_ls_hydrogen_treatment constr
_refine_ls_matrix_type full
_refine_ls_number_parameters 701
_refine_ls_number_reflns 7744
_refine_ls_number_restraints 106
_refine_ls_restrained_S_all 1.070
_refine_ls_R_factor_all 0.0459
_refine_ls_R_factor_gt 0.0319
_refine_ls_shift/su_max 0.001
_refine_ls_shift/su_mean 0.000
_refine_ls_structure_factor_coef Fsqd
_refine_ls_weighting_details 'w=1/[\s^2^(Fo^2^)+(0.0405P)^2^+2.6226P] where P=(Fo^2^+2Fc^2^)/3'
_refine_ls_weighting_scheme calc
_refine_ls_wR_factor_gt 0.0800
_refine_ls_wR_factor_ref 0.0867
_reflns_Friedel_coverage 0.000
_reflns_number_gt 6218
_reflns_number_total 7744
_reflns_threshold_expression 'I > 2\s(I)'
_cod_data_source_file d0nj02059a2.cif
_cod_data_source_block '[La(hfaa)3(Hind)3]'
_cod_depositor_comments
;Adding full bibliography for 7059760--7059761.cif.

 Adding full bibliography for 7059760--7059761.cif.
;
_cod_original_sg_symbol_H-M 'P 21/n'
_cod_database_code 7059761
_shelx_shelxl_version_number 2018/3
_shelx_space_group_comment
;
The symmetry employed for this shelxl refinement is uniquely defined
by the following loop, which should always be used as a source of
symmetry information in preference to the above space-group names.
They are only intended as comments.
;
_shelx_estimated_absorpt_t_min 0.810
_shelx_estimated_absorpt_t_max 0.898

loop_
_space_group_symop_operation_xyz
'x, y, z'
'-x+1/2, y+1/2, -z+1/2'
'-x, -y, -z'
'x-1/2, -y-1/2, z-1/2'

loop_
_atom_site_label
_atom_site_type_symbol
_atom_site_fract_x
_atom_site_fract_y
_atom_site_fract_z
_atom_site_U_iso_or_equiv
_atom_site_adp_type
_atom_site_occupancy
_atom_site_site_symmetry_order
_atom_site_calc_flag
_atom_site_refinement_flags_posn
_atom_site_refinement_flags_adp
_atom_site_refinement_flags_occupancy
_atom_site_disorder_assembly
_atom_site_disorder_group
C1 C 0.7830(3) 0.31200(18) 0.6377(2) 0.0737(9) Uani 1 1 d . . . . .
H1 H 0.825813 0.271635 0.637529 0.088 Uiso 1 1 calc R U . . .
C2 C 0.7304(3) 0.42241(18) 0.62999(18) 0.0679(8) Uani 1 1 d . . . . .
C3 C 0.7343(4) 0.4945(2) 0.6205(2) 0.0904(12) Uani 1 1 d . . . . .
H3 H 0.673250 0.523214 0.623499 0.108 Uiso 1 1 calc R U . . .
C4 C 0.9228(4) 0.4788(2) 0.6015(3) 0.1028(14) Uani 1 1 d . . . . .
H4 H 0.988211 0.499118 0.592373 0.123 Uiso 1 1 calc R U . . .
C5 C 0.8317(5) 0.5205(2) 0.6067(2) 0.0998(14) Uani 1 1 d . . . . .
H5 H 0.837323 0.568400 0.600495 0.120 Uiso 1 1 calc R U . . .
C6 C 0.9185(4) 0.4081(2) 0.6094(2) 0.0938(12) Uani 1 1 d . . . . .
H6 H 0.979363 0.379874 0.605035 0.113 Uiso 1 1 calc R U . . .
C7 C 0.8201(3) 0.37936(18) 0.62432(18) 0.0668(8) Uani 1 1 d . . . . .
C8 C 0.7908(3) 0.20611(19) 0.84738(19) 0.0729(9) Uani 1 1 d . . . . .
H8 H 0.747689 0.233259 0.871372 0.088 Uiso 1 1 calc R U . . .
C9 C 0.9300(3) 0.14317(19) 0.8244(2) 0.0704(9) Uani 1 1 d . . . . .
C10 C 1.0323(4) 0.1076(2) 0.8346(3) 0.1013(14) Uani 1 1 d . . . . .
H10 H 1.053035 0.082165 0.798768 0.122 Uiso 1 1 calc R U . . .
C11 C 1.1008(4) 0.1117(3) 0.8998(4) 0.1232(19) Uani 1 1 d . . . . .
H11 H 1.170070 0.088330 0.908785 0.148 Uiso 1 1 calc R U . . .
C12 C 1.0703(5) 0.1493(3) 0.9529(3) 0.132(2) Uani 1 1 d . . . . .
H12 H 1.120426 0.151386 0.996385 0.158 Uiso 1 1 calc R U . . .
C13 C 0.9699(4) 0.1835(3) 0.9439(2) 0.1077(15) Uani 1 1 d . . . . .
H13 H 0.950280 0.208447 0.980372 0.129 Uiso 1 1 calc R U . . .
C14 C 0.8966(3) 0.17996(19) 0.87750(18) 0.0721(9) Uani 1 1 d . . . . .
C15 C 0.5911(3) 0.02137(19) 0.70244(18) 0.0752(9) Uani 1 1 d . . . . .
H15 H 0.666967 0.023304 0.699427 0.090 Uiso 1 1 calc R U . . .
C16 C 0.5289(4) -0.04045(19) 0.70165(18) 0.0754(10) Uani 1 1 d D . . . .
C17 C 0.560(2) -0.1126(4) 0.7013(12) 0.087(4) Uani 0.68(5) 1 d D . P A 1
H17 H 0.634088 -0.126256 0.702514 0.104 Uiso 0.68(5) 1 calc R U P A 1
C17A C 0.527(3) -0.1128(9) 0.685(2) 0.087(4) Uani 0.32(5) 1 d D . P A 2
H17A H 0.590387 -0.132455 0.672726 0.104 Uiso 0.32(5) 1 calc R U P A 2
C18 C 0.477(2) -0.1598(6) 0.6991(13) 0.110(5) Uani 0.68(5) 1 d D . P A 1
H18 H 0.493433 -0.207234 0.699140 0.132 Uiso 0.68(5) 1 calc R U P A 1
C18A C 0.438(4) -0.1534(13) 0.687(3) 0.110(5) Uani 0.32(5) 1 d D . P A 2
H18A H 0.440233 -0.199779 0.673034 0.132 Uiso 0.32(5) 1 calc R U P A 2
C19 C 0.365(3) -0.1378(8) 0.697(2) 0.131(5) Uani 0.68(5) 1 d D . P A 1
H19 H 0.307710 -0.171320 0.690846 0.157 Uiso 0.68(5) 1 calc R U P A 1
C19A C 0.342(5) -0.1288(17) 0.709(5) 0.131(5) Uani 0.32(5) 1 d D . P A 2
H19A H 0.289609 -0.160154 0.720304 0.157 Uiso 0.32(5) 1 calc R U P A 2
C20 C 0.336(2) -0.0690(10) 0.703(3) 0.128(6) Uani 0.68(5) 1 d D . P A 1
H20 H 0.261888 -0.056012 0.704689 0.154 Uiso 0.68(5) 1 calc R U P A 1
C20A C 0.325(4) -0.0576(18) 0.714(7) 0.128(6) Uani 0.32(5) 1 d D . P A 2
H20A H 0.258612 -0.037437 0.721362 0.154 Uiso 0.32(5) 1 calc R U P A 2
C21 C 0.4222(4) -0.0191(2) 0.7066(2) 0.0845(11) Uani 1 1 d D . . . .
C22 C 0.7829(5) 0.1119(3) 0.5494(3) 0.0897(12) Uani 0.903(5) 1 d D . P B 1
C22A C 0.775(2) 0.1139(17) 0.5416(16) 0.0897(12) Uani 0.097(5) 1 d D . P B 2
C23 C 0.6709(3) 0.13111(16) 0.56883(19) 0.0665(8) Uani 1 1 d D . . . .
C24 C 0.5702(3) 0.1145(2) 0.52283(19) 0.0774(10) Uani 1 1 d . . . . .
H24 H 0.571770 0.087580 0.483414 0.093 Uiso 1 1 calc R U . . .
C25 C 0.4669(3) 0.13741(18) 0.53442(17) 0.0680(9) Uani 1 1 d D . . . .
C26 C 0.3567(4) 0.1108(3) 0.4863(3) 0.0906(12) Uani 0.903(7) 1 d D . P C 1
C26A C 0.3524(19) 0.1161(17) 0.4893(14) 0.0906(12) Uani 0.097(7) 1 d D . P C 2
C27 C 0.2982(9) 0.4014(3) 0.5979(6) 0.1264(19) Uani 0.652(4) 1 d D . P D 1
C27A C 0.3009(16) 0.3953(7) 0.5850(9) 0.1264(19) Uani 0.348(4) 1 d D . P D 2
C28 C 0.3273(3) 0.3284(2) 0.6254(2) 0.0828(11) Uani 1 1 d D . . . .
C29 C 0.2389(3) 0.2842(2) 0.6277(3) 0.1013(14) Uani 1 1 d . . . . .
H29 H 0.165777 0.297986 0.605863 0.122 Uiso 1 1 calc R U . . .
C30 C 0.2534(3) 0.2202(2) 0.6610(2) 0.0849(11) Uani 1 1 d D . . . .
C31 C 0.1460(6) 0.1738(6) 0.6504(5) 0.119(3) Uani 0.738(5) 1 d D . P E 1
C31A C 0.1538(17) 0.1785(14) 0.6791(15) 0.119(3) Uani 0.262(5) 1 d D . P E 2
C32 C 0.5410(3) 0.34094(19) 0.8270(2) 0.0757(10) Uani 1 1 d D . . . .
C33 C 0.5499(6) 0.4199(3) 0.8399(4) 0.1009(15) Uani 0.835(5) 1 d D . P F 1
C33A C 0.536(2) 0.4197(9) 0.8322(15) 0.1009(15) Uani 0.165(5) 1 d D . P F 2
C34 C 0.4898(4) 0.3002(2) 0.8694(2) 0.0889(12) Uani 1 1 d . . . . .
H34 H 0.458680 0.321580 0.903718 0.107 Uiso 1 1 calc R U . . .
C35 C 0.4834(3) 0.2283(2) 0.8625(2) 0.0728(9) Uani 1 1 d D . . . .
C36 C 0.4368(10) 0.1838(5) 0.9157(6) 0.109(2) Uani 0.670(10) 1 d D . P G 1
C36A C 0.4315(19) 0.1959(12) 0.9183(9) 0.109(2) Uani 0.330(10) 1 d D . P G 2
F1 F 0.3050(4) 0.1601(2) 0.4463(3) 0.1512(19) Uani 0.903(7) 1 d D . P C 1
F1A F 0.277(3) 0.163(2) 0.488(2) 0.1512(19) Uani 0.097(7) 1 d D . P C 2
F2 F 0.3733(3) 0.0581(2) 0.44528(17) 0.1122(12) Uani 0.903(7) 1 d D . P C 1
F2A F 0.356(3) 0.104(2) 0.4234(13) 0.1122(12) Uani 0.097(7) 1 d D . P C 2
F3 F 0.2864(4) 0.0876(3) 0.5240(2) 0.1399(17) Uani 0.903(7) 1 d D . P C 1
F3A F 0.326(3) 0.0574(18) 0.515(2) 0.1399(17) Uani 0.097(7) 1 d D . P C 2
F4 F 0.8300(3) 0.16804(17) 0.5289(3) 0.1319(14) Uani 0.903(5) 1 d D . P B 1
F4A F 0.858(2) 0.1536(18) 0.573(2) 0.1304(14) Uani 0.097(5) 1 d D . P B 2
F5 F 0.7742(3) 0.0648(2) 0.4994(3) 0.1505(19) Uani 0.903(5) 1 d D . P B 1
F5A F 0.768(3) 0.121(2) 0.4749(15) 0.1319(14) Uani 0.097(5) 1 d D . P B 2
F6 F 0.8591(3) 0.0883(2) 0.6040(2) 0.1304(14) Uani 0.903(5) 1 d D . P B 1
F6A F 0.803(3) 0.0502(15) 0.562(2) 0.1505(19) Uani 0.097(5) 1 d D . P B 2
F7 F 0.6472(3) 0.44537(17) 0.8350(3) 0.1358(17) Uani 0.835(5) 1 d D . P F 1
F7A F 0.616(2) 0.4376(10) 0.8840(16) 0.1358(17) Uani 0.165(5) 1 d D . P F 2
F8 F 0.4724(5) 0.4514(2) 0.7926(3) 0.163(2) Uani 0.835(5) 1 d D . P F 1
F8A F 0.551(2) 0.4538(10) 0.7780(14) 0.163(2) Uani 0.165(5) 1 d D . P F 2
F9 F 0.5292(7) 0.4396(2) 0.9005(3) 0.184(3) Uani 0.835(5) 1 d D . P F 1
F9A F 0.447(2) 0.4411(13) 0.8529(18) 0.184(3) Uani 0.165(5) 1 d D . P F 2
F10 F 0.3687(6) 0.4242(4) 0.5583(4) 0.150(2) Uani 0.652(4) 1 d D . P D 1
F10A F 0.3893(14) 0.4389(6) 0.6007(9) 0.171(2) Uani 0.348(4) 1 d D . P D 2
F11 F 0.3102(7) 0.4490(3) 0.6499(4) 0.171(2) Uani 0.652(4) 1 d D . P D 1
F11A F 0.2187(12) 0.4274(8) 0.6082(7) 0.156(3) Uani 0.348(4) 1 d D . P D 2
F12 F 0.1962(5) 0.4140(4) 0.5620(4) 0.156(3) Uani 0.652(4) 1 d D . P D 1
F12A F 0.2691(9) 0.3841(5) 0.5176(6) 0.150(2) Uani 0.348(4) 1 d D . P D 2
F13 F 0.0921(4) 0.1644(4) 0.5865(3) 0.184(3) Uani 0.738(5) 1 d D . P E 1
F13A F 0.151(5) 0.1129(14) 0.667(5) 0.194(4) Uani 0.262(5) 1 d D . P E 2
F14 F 0.1698(14) 0.1146(5) 0.6789(15) 0.194(4) Uani 0.738(5) 1 d D . P E 1
F14A F 0.1449(11) 0.1879(9) 0.7412(10) 0.159(3) Uani 0.262(5) 1 d D . P E 2
F15 F 0.0694(5) 0.2029(3) 0.6832(4) 0.159(3) Uani 0.738(5) 1 d D . P E 1
F15A F 0.0604(16) 0.2091(14) 0.6383(12) 0.184(3) Uani 0.262(5) 1 d D . P E 2
F16 F 0.3794(8) 0.1275(5) 0.8888(7) 0.157(4) Uani 0.670(10) 1 d D . P G 1
F16A F 0.3237(19) 0.2110(12) 0.9037(10) 0.168(5) Uani 0.330(10) 1 d D . P G 2
F17 F 0.3617(10) 0.2175(5) 0.9449(6) 0.168(5) Uani 0.670(10) 1 d D . P G 1
F17A F 0.4681(14) 0.2187(7) 0.9819(5) 0.132(5) Uani 0.330(10) 1 d D . P G 2
F18 F 0.5213(6) 0.1573(5) 0.9627(4) 0.168(4) Uani 0.670(10) 1 d D . P G 1
F18A F 0.4367(18) 0.1299(11) 0.9106(16) 0.157(4) Uani 0.330(10) 1 d D . P G 2
La1 La 0.55397(2) 0.21638(2) 0.69838(2) 0.05793(8) Uani 1 1 d . . . . .
N1 N 0.7578(3) 0.18857(17) 0.78146(16) 0.0753(8) Uani 1 1 d . . . . .
N2 N 0.5285(3) 0.07618(16) 0.70797(15) 0.0729(8) Uani 1 1 d . . . . .
N3 N 0.6816(3) 0.31317(15) 0.65036(17) 0.0748(8) Uani 1 1 d . . . . .
N4 N 0.6486(3) 0.38042(15) 0.64518(18) 0.0816(9) Uani 1 1 d . . . . .
H4A H 0.583644 0.394936 0.650812 0.098 Uiso 1 1 calc R U . . .
N5 N 0.8409(3) 0.15017(17) 0.76623(16) 0.0802(8) Uani 1 1 d . . . . .
H5A H 0.839726 0.132045 0.725752 0.096 Uiso 1 1 calc R U . . .
N6 N 0.4258(3) 0.05183(17) 0.71074(19) 0.0903(10) Uani 1 1 d . . . . .
H6A H 0.369081 0.077648 0.714654 0.108 Uiso 1 1 calc R U . . .
O1 O 0.4506(2) 0.17859(13) 0.58038(12) 0.0752(6) Uani 1 1 d . . . . .
O2 O 0.68327(19) 0.16015(12) 0.62734(12) 0.0702(6) Uani 1 1 d . . . . .
O3 O 0.4304(2) 0.31776(13) 0.64727(14) 0.0792(7) Uani 1 1 d . . . . .
O4 O 0.3434(2) 0.19402(14) 0.69436(14) 0.0782(6) Uani 1 1 d . . . . .
O5 O 0.5849(2) 0.32100(13) 0.77890(14) 0.0860(7) Uani 1 1 d . . . . .
O6 O 0.5163(2) 0.19168(13) 0.81855(12) 0.0754(6) Uani 1 1 d . . . . .

loop_
_atom_site_aniso_label
_atom_site_aniso_U_11
_atom_site_aniso_U_22
_atom_site_aniso_U_33
_atom_site_aniso_U_23
_atom_site_aniso_U_13
_atom_site_aniso_U_12
C1 0.064(2) 0.0568(19) 0.100(3) -0.0054(18) 0.0175(19) -0.0001(17)
C2 0.074(2) 0.0625(19) 0.069(2) 0.0002(16) 0.0192(17) -0.0014(18)
C3 0.107(3) 0.064(2) 0.108(3) 0.008(2) 0.038(3) 0.009(2)
C4 0.103(3) 0.089(3) 0.124(4) 0.001(3) 0.042(3) -0.026(3)
C5 0.135(4) 0.063(2) 0.105(3) 0.006(2) 0.035(3) -0.017(3)
C6 0.077(3) 0.089(3) 0.121(3) -0.002(3) 0.034(2) -0.005(2)
C7 0.064(2) 0.0621(19) 0.073(2) -0.0060(16) 0.0115(16) -0.0059(17)
C8 0.066(2) 0.082(2) 0.064(2) -0.0090(17) -0.0003(17) 0.0040(18)
C9 0.063(2) 0.068(2) 0.076(2) 0.0137(18) 0.0048(17) -0.0105(17)
C10 0.075(3) 0.095(3) 0.135(4) 0.011(3) 0.025(3) 0.008(2)
C11 0.074(3) 0.112(4) 0.168(6) 0.024(4) -0.009(4) 0.009(3)
C12 0.114(4) 0.136(5) 0.113(4) 0.024(4) -0.045(3) 0.001(4)
C13 0.112(4) 0.120(4) 0.074(3) 0.001(3) -0.015(2) -0.003(3)
C14 0.074(2) 0.072(2) 0.064(2) 0.0017(17) 0.0008(17) -0.0104(18)
C15 0.082(2) 0.070(2) 0.077(2) 0.0057(18) 0.0226(19) 0.006(2)
C16 0.106(3) 0.062(2) 0.060(2) 0.0030(16) 0.0235(19) 0.007(2)
C17 0.121(9) 0.064(2) 0.072(9) 0.005(3) 0.016(7) 0.011(3)
C17A 0.121(9) 0.064(2) 0.072(9) 0.005(3) 0.016(7) 0.011(3)
C18 0.149(14) 0.061(4) 0.117(9) 0.007(4) 0.020(10) 0.007(5)
C18A 0.149(14) 0.061(4) 0.117(9) 0.007(4) 0.020(10) 0.007(5)
C19 0.153(13) 0.073(5) 0.172(17) -0.012(7) 0.047(9) -0.033(7)
C19A 0.153(13) 0.073(5) 0.172(17) -0.012(7) 0.047(9) -0.033(7)
C20 0.111(6) 0.088(6) 0.190(19) 0.000(10) 0.042(5) -0.015(6)
C20A 0.111(6) 0.088(6) 0.190(19) 0.000(10) 0.042(5) -0.015(6)
C21 0.094(3) 0.063(2) 0.097(3) 0.0025(19) 0.023(2) -0.010(2)
C22 0.097(3) 0.072(3) 0.111(3) -0.004(3) 0.046(3) -0.008(2)
C22A 0.097(3) 0.072(3) 0.111(3) -0.004(3) 0.046(3) -0.008(2)
C23 0.081(2) 0.0519(18) 0.072(2) 0.0015(16) 0.0295(19) -0.0072(16)
C24 0.092(3) 0.080(2) 0.062(2) -0.0126(18) 0.0218(19) -0.011(2)
C25 0.083(2) 0.066(2) 0.0522(18) 0.0004(16) 0.0074(16) -0.0112(18)
C26 0.102(3) 0.096(3) 0.070(3) -0.016(2) 0.011(2) -0.021(3)
C26A 0.102(3) 0.096(3) 0.070(3) -0.016(2) 0.011(2) -0.021(3)
C27 0.095(4) 0.117(4) 0.163(5) 0.051(4) 0.021(3) 0.025(3)
C27A 0.095(4) 0.117(4) 0.163(5) 0.051(4) 0.021(3) 0.025(3)
C28 0.066(2) 0.087(3) 0.092(3) 0.017(2) 0.010(2) 0.015(2)
C29 0.054(2) 0.109(3) 0.134(4) 0.027(3) 0.008(2) 0.011(2)
C30 0.062(2) 0.095(3) 0.101(3) 0.004(2) 0.026(2) 0.002(2)
C31 0.057(3) 0.146(6) 0.153(9) 0.038(7) 0.021(5) -0.002(3)
C31A 0.057(3) 0.146(6) 0.153(9) 0.038(7) 0.021(5) -0.002(3)
C32 0.078(2) 0.064(2) 0.078(2) -0.0097(18) 0.0017(19) 0.0058(18)
C33 0.106(4) 0.072(3) 0.118(4) -0.017(3) 0.008(4) 0.011(3)
C33A 0.106(4) 0.072(3) 0.118(4) -0.017(3) 0.008(4) 0.011(3)
C34 0.099(3) 0.077(3) 0.098(3) -0.012(2) 0.037(2) 0.013(2)
C35 0.063(2) 0.084(2) 0.073(2) -0.0018(19) 0.0170(17) 0.0068(18)
C36 0.135(5) 0.085(5) 0.131(5) -0.006(4) 0.080(4) 0.014(4)
C36A 0.135(5) 0.085(5) 0.131(5) -0.006(4) 0.080(4) 0.014(4)
F1 0.144(3) 0.115(2) 0.147(4) 0.006(3) -0.074(3) -0.006(2)
F1A 0.144(3) 0.115(2) 0.147(4) 0.006(3) -0.074(3) -0.006(2)
F2 0.130(2) 0.102(3) 0.095(2) -0.037(2) 0.0055(17) -0.019(2)
F2A 0.130(2) 0.102(3) 0.095(2) -0.037(2) 0.0055(17) -0.019(2)
F3 0.115(3) 0.188(4) 0.123(2) -0.049(3) 0.039(2) -0.070(3)
F3A 0.115(3) 0.188(4) 0.123(2) -0.049(3) 0.039(2) -0.070(3)
F4 0.124(3) 0.109(2) 0.188(4) 0.033(2) 0.089(3) -0.012(2)
F4A 0.108(2) 0.133(3) 0.161(3) 0.035(3) 0.054(2) 0.046(2)
F5 0.133(3) 0.152(3) 0.194(4) -0.087(3) 0.094(3) -0.027(2)
F5A 0.124(3) 0.109(2) 0.188(4) 0.033(2) 0.089(3) -0.012(2)
F6 0.108(2) 0.133(3) 0.161(3) 0.035(3) 0.054(2) 0.046(2)
F6A 0.133(3) 0.152(3) 0.194(4) -0.087(3) 0.094(3) -0.027(2)
F7 0.118(3) 0.0771(19) 0.221(5) -0.037(3) 0.055(3) -0.0224(19)
F7A 0.118(3) 0.0771(19) 0.221(5) -0.037(3) 0.055(3) -0.0224(19)
F8 0.137(4) 0.086(2) 0.234(5) 0.015(3) -0.028(4) 0.041(3)
F8A 0.137(4) 0.086(2) 0.234(5) 0.015(3) -0.028(4) 0.041(3)
F9 0.307(8) 0.099(2) 0.178(5) -0.065(3) 0.124(5) -0.030(4)
F9A 0.307(8) 0.099(2) 0.178(5) -0.065(3) 0.124(5) -0.030(4)
F10 0.131(4) 0.146(5) 0.183(4) 0.090(4) 0.056(4) 0.031(3)
F10A 0.222(6) 0.084(3) 0.199(6) 0.028(3) 0.027(4) 0.036(3)
F11 0.222(6) 0.084(3) 0.199(6) 0.028(3) 0.027(4) 0.036(3)
F11A 0.103(3) 0.150(4) 0.199(7) 0.077(5) -0.006(4) 0.046(3)
F12 0.103(3) 0.150(4) 0.199(7) 0.077(5) -0.006(4) 0.046(3)
F12A 0.131(4) 0.146(5) 0.183(4) 0.090(4) 0.056(4) 0.031(3)
F13 0.117(3) 0.252(7) 0.169(5) -0.024(4) 0.005(3) -0.091(4)
F13A 0.095(7) 0.117(3) 0.370(12) 0.027(4) 0.049(7) -0.030(3)
F14 0.095(7) 0.117(3) 0.370(12) 0.027(4) 0.049(7) -0.030(3)
F14A 0.085(3) 0.173(4) 0.244(8) -0.014(5) 0.089(5) -0.018(3)
F15 0.085(3) 0.173(4) 0.244(8) -0.014(5) 0.089(5) -0.018(3)
F15A 0.117(3) 0.252(7) 0.169(5) -0.024(4) 0.005(3) -0.091(4)
F16 0.177(9) 0.114(3) 0.221(9) -0.010(4) 0.133(8) -0.040(5)
F16A 0.211(9) 0.131(4) 0.218(12) -0.020(8) 0.166(11) -0.005(5)
F17 0.211(9) 0.131(4) 0.218(12) -0.020(8) 0.166(11) -0.005(5)
F17A 0.186(13) 0.147(10) 0.078(6) -0.007(5) 0.062(7) -0.029(9)
F18 0.182(6) 0.200(8) 0.125(4) 0.076(5) 0.044(4) 0.029(5)
F18A 0.177(9) 0.114(3) 0.221(9) -0.010(4) 0.133(8) -0.040(5)
La1 0.05796(12) 0.05553(12) 0.05685(12) -0.00240(8) 0.00486(8) -0.00253(8)
N1 0.0676(18) 0.0794(19) 0.0720(19) -0.0007(15) -0.0004(15) 0.0015(16)
N2 0.078(2) 0.0686(18) 0.0742(19) 0.0007(14) 0.0199(15) -0.0020(16)
N3 0.0686(19) 0.0617(17) 0.095(2) 0.0035(15) 0.0199(16) -0.0001(15)
N4 0.075(2) 0.0640(18) 0.112(3) 0.0100(17) 0.0342(18) 0.0114(15)
N5 0.081(2) 0.089(2) 0.0678(18) -0.0019(16) 0.0078(16) -0.0017(18)
N6 0.081(2) 0.070(2) 0.126(3) 0.0006(18) 0.034(2) 0.0044(17)
O1 0.0692(15) 0.0861(16) 0.0647(14) -0.0109(13) 0.0020(11) 0.0032(13)
O2 0.0677(14) 0.0692(14) 0.0736(15) -0.0069(12) 0.0155(11) -0.0045(11)
O3 0.0599(15) 0.0720(15) 0.1012(18) 0.0098(13) 0.0076(13) 0.0037(12)
O4 0.0658(16) 0.0808(16) 0.0900(17) 0.0073(13) 0.0210(13) 0.0009(13)
O5 0.111(2) 0.0717(16) 0.0758(16) -0.0134(13) 0.0221(15) -0.0149(15)
O6 0.0918(18) 0.0684(14) 0.0677(14) -0.0067(12) 0.0213(13) -0.0015(13)

loop_
_atom_type_symbol
_atom_type_description
_atom_type_scat_dispersion_real
_atom_type_scat_dispersion_imag
_atom_type_scat_source
C C 0.0033 0.0016 'International Tables Vol C Tables 4.2.6.8 and 6.1.1.4'
H H 0.0000 0.0000 'International Tables Vol C Tables 4.2.6.8 and 6.1.1.4'
F F 0.0171 0.0103 'International Tables Vol C Tables 4.2.6.8 and 6.1.1.4'
La La -0.2871 2.4523 'International Tables Vol C Tables 4.2.6.8 and 6.1.1.4'
N N 0.0061 0.0033 'International Tables Vol C Tables 4.2.6.8 and 6.1.1.4'
O O 0.0106 0.0060 'International Tables Vol C Tables 4.2.6.8 and 6.1.1.4'

loop_
_geom_angle_atom_site_label_1
_geom_angle_atom_site_label_2
_geom_angle_atom_site_label_3
_geom_angle
_geom_angle_site_symmetry_1
_geom_angle_site_symmetry_3
_geom_angle_publ_flag
N3 C1 C7 111.7(3) . . ?
N3 C1 H1 124.2 . . ?
C7 C1 H1 124.2 . . ?
N4 C2 C7 106.4(3) . . ?
N4 C2 C3 131.6(4) . . ?
C7 C2 C3 122.0(4) . . ?
C5 C3 C2 116.4(4) . . ?
C5 C3 H3 121.8 . . ?
C2 C3 H3 121.8 . . ?
C6 C4 C5 121.0(4) . . ?
C6 C4 H4 119.5 . . ?
C5 C4 H4 119.5 . . ?
C3 C5 C4 122.7(4) . . ?
C3 C5 H5 118.6 . . ?
C4 C5 H5 118.6 . . ?
C4 C6 C7 118.1(4) . . ?
C4 C6 H6 121.0 . . ?
C7 C6 H6 121.0 . . ?
C2 C7 C6 119.8(3) . . ?
C2 C7 C1 104.2(3) . . ?
C6 C7 C1 136.0(4) . . ?
N1 C8 C14 112.5(3) . . ?
N1 C8 H8 123.7 . . ?
C14 C8 H8 123.7 . . ?
C14 C9 C10 122.5(4) . . ?
C14 C9 N5 105.3(3) . . ?
C10 C9 N5 132.2(4) . . ?
C11 C10 C9 116.6(5) . . ?
C11 C10 H10 121.7 . . ?
C9 C10 H10 121.7 . . ?
C10 C11 C12 121.8(5) . . ?
C10 C11 H11 119.1 . . ?
C12 C11 H11 119.1 . . ?
C13 C12 C11 122.2(5) . . ?
C13 C12 H12 118.9 . . ?
C11 C12 H12 118.9 . . ?
C12 C13 C14 117.6(5) . . ?
C12 C13 H13 121.2 . . ?
C14 C13 H13 121.2 . . ?
C8 C14 C9 105.0(3) . . ?
C8 C14 C13 135.7(4) . . ?
C9 C14 C13 119.3(4) . . ?
N2 C15 C16 111.2(4) . . ?
N2 C15 H15 124.4 . . ?
C16 C15 H15 124.4 . . ?
C21 C16 C15 104.8(3) . . ?
C21 C16 C17A 109.7(16) . . ?
C15 C16 C17A 144.0(16) . . ?
C21 C16 C17 122.3(10) . . ?
C15 C16 C17 132.7(10) . . ?
C18 C17 C16 117.3(9) . . ?
C18 C17 H17 121.3 . . ?
C16 C17 H17 121.3 . . ?
C18A C17A C16 123(2) . . ?
C18A C17A H17A 118.7 . . ?
C16 C17A H17A 118.7 . . ?
C17 C18 C19 120.2(9) . . ?
C17 C18 H18 119.9 . . ?
C19 C18 H18 119.9 . . ?
C17A C18A C19A 122(2) . . ?
C17A C18A H18A 118.8 . . ?
C19A C18A H18A 118.8 . . ?
C20 C19 C18 123.1(12) . . ?
C20 C19 H19 118.4 . . ?
C18 C19 H19 118.4 . . ?
C20A C19A C18A 119(2) . . ?
C20A C19A H19A 120.3 . . ?
C18A C19A H19A 120.3 . . ?
C19 C20 C21 117.0(12) . . ?
C19 C20 H20 121.5 . . ?
C21 C20 H20 121.5 . . ?
C19A C20A C21 111.7(19) . . ?
C19A C20A H20A 124.1 . . ?
C21 C20A H20A 124.1 . . ?
N6 C21 C16 106.5(3) . . ?
N6 C21 C20 133.9(11) . . ?
C16 C21 C20 119.5(10) . . ?
N6 C21 C20A 121.9(16) . . ?
C16 C21 C20A 131.3(17) . . ?
F5 C22 F4 107.8(5) . . ?
F5 C22 F6 106.9(5) . . ?
F4 C22 F6 104.6(5) . . ?
F5 C22 C23 114.7(4) . . ?
F4 C22 C23 110.0(4) . . ?
F6 C22 C23 112.3(4) . . ?
F5A C22A F4A 107(2) . . ?
F5A C22A F6A 111(2) . . ?
F4A C22A F6A 106(2) . . ?
F5A C22A C23 117(2) . . ?
F4A C22A C23 109(2) . . ?
F6A C22A C23 106(2) . . ?
O2 C23 C24 127.5(3) . . ?
O2 C23 C22A 118.5(13) . . ?
C24 C23 C22A 113.9(13) . . ?
O2 C23 C22 113.5(4) . . ?
C24 C23 C22 119.0(4) . . ?
C23 C24 C25 121.1(3) . . ?
C23 C24 H24 119.4 . . ?
C25 C24 H24 119.4 . . ?
O1 C25 C24 127.5(3) . . ?
O1 C25 C26A 108.8(12) . . ?
C24 C25 C26A 123.8(12) . . ?
O1 C25 C26 113.6(4) . . ?
C24 C25 C26 119.0(4) . . ?
F1 C26 F3 107.4(5) . . ?
F1 C26 F2 107.8(4) . . ?
F3 C26 F2 106.2(5) . . ?
F1 C26 C25 111.5(4) . . ?
F3 C26 C25 110.3(4) . . ?
F2 C26 C25 113.3(4) . . ?
F1A C26A F3A 113(3) . . ?
F1A C26A F2A 106(2) . . ?
F3A C26A F2A 107(2) . . ?
F1A C26A C25 112(2) . . ?
F3A C26A C25 106(2) . . ?
F2A C26A C25 113(2) . . ?
F12 C27 F10 105.8(8) . . ?
F12 C27 F11 102.4(7) . . ?
F10 C27 F11 103.6(8) . . ?
F12 C27 C28 118.9(8) . . ?
F10 C27 C28 112.3(7) . . ?
F11 C27 C28 112.3(7) . . ?
F12A C27A F11A 110.0(14) . . ?
F12A C27A F10A 112.2(15) . . ?
F11A C27A F10A 104.5(15) . . ?
F12A C27A C28 111.7(12) . . ?
F11A C27A C28 107.8(13) . . ?
F10A C27A C28 110.3(12) . . ?
O3 C28 C29 128.0(4) . . ?
O3 C28 C27A 113.8(8) . . ?
C29 C28 C27A 117.8(8) . . ?
O3 C28 C27 114.4(5) . . ?
C29 C28 C27 117.5(5) . . ?
C28 C29 C30 123.0(4) . . ?
C28 C29 H29 118.5 . . ?
C30 C29 H29 118.5 . . ?
O4 C30 C29 127.7(4) . . ?
O4 C30 C31A 107.7(10) . . ?
C29 C30 C31A 122.8(10) . . ?
O4 C30 C31 116.6(5) . . ?
C29 C30 C31 115.6(5) . . ?
F14 C31 F13 108.6(14) . . ?
F14 C31 F15 106.0(13) . . ?
F13 C31 F15 105.2(7) . . ?
F14 C31 C30 110.7(9) . . ?
F13 C31 C30 116.2(7) . . ?
F15 C31 C30 109.7(7) . . ?
F14A C31A F13A 108(4) . . ?
F14A C31A F15A 106(2) . . ?
F13A C31A F15A 109(3) . . ?
F14A C31A C30 112.4(18) . . ?
F13A C31A C30 117(3) . . ?
F15A C31A C30 103.2(15) . . ?
O5 C32 C34 127.2(3) . . ?
O5 C32 C33A 112.9(11) . . ?
C34 C32 C33A 119.6(11) . . ?
O5 C32 C33 113.9(4) . . ?
C34 C32 C33 118.9(4) . . ?
F7 C33 F8 107.1(6) . . ?
F7 C33 F9 108.0(6) . . ?
F8 C33 F9 104.9(6) . . ?
F7 C33 C32 113.0(5) . . ?
F8 C33 C32 108.9(5) . . ?
F9 C33 C32 114.3(6) . . ?
F7A C33A F8A 107(2) . . ?
F7A C33A F9A 102(2) . . ?
F8A C33A F9A 112(2) . . ?
F7A C33A C32 106.7(17) . . ?
F8A C33A C32 115.8(18) . . ?
F9A C33A C32 112.5(19) . . ?
C32 C34 C35 121.8(4) . . ?
C32 C34 H34 119.1 . . ?
C35 C34 H34 119.1 . . ?
O6 C35 C34 127.7(4) . . ?
O6 C35 C36A 120.9(9) . . ?
C34 C35 C36A 111.3(9) . . ?
O6 C35 C36 111.8(5) . . ?
C34 C35 C36 120.4(5) . . ?
F18 C36 F16 102.8(9) . . ?
F18 C36 F17 112.6(9) . . ?
F16 C36 F17 102.6(9) . . ?
F18 C36 C35 110.0(8) . . ?
F16 C36 C35 114.7(8) . . ?
F17 C36 C35 113.5(8) . . ?
F18A C36A F17A 115(2) . . ?
F18A C36A F16A 105.5(19) . . ?
F17A C36A F16A 104.4(17) . . ?
F18A C36A C35 106.6(16) . . ?
F17A C36A C35 116.4(14) . . ?
F16A C36A C35 107.6(15) . . ?
O1 La1 O3 73.85(8) . . ?
O1 La1 O5 141.94(9) . . ?
O3 La1 O5 68.22(9) . . ?
O1 La1 O6 130.69(8) . . ?
O3 La1 O6 107.55(8) . . ?
O5 La1 O6 66.63(8) . . ?
O1 La1 O2 67.25(8) . . ?
O3 La1 O2 119.44(8) . . ?
O5 La1 O2 130.64(8) . . ?
O6 La1 O2 133.01(8) . . ?
O1 La1 O4 68.08(8) . . ?
O3 La1 O4 67.60(8) . . ?
O5 La1 O4 99.41(9) . . ?
O6 La1 O4 67.68(8) . . ?
O2 La1 O4 129.40(8) . . ?
O1 La1 N1 135.47(9) . . ?
O3 La1 N1 140.98(9) . . ?
O5 La1 N1 77.86(10) . . ?
O6 La1 N1 74.23(9) . . ?
O2 La1 N1 69.88(9) . . ?
O4 La1 N1 139.16(9) . . ?
O1 La1 N3 95.03(9) . . ?
O3 La1 N3 70.50(9) . . ?
O5 La1 N3 69.69(9) . . ?
O6 La1 N3 132.87(9) . . ?
O2 La1 N3 68.83(8) . . ?
O4 La1 N3 137.69(9) . . ?
N1 La1 N3 80.24(10) . . ?
O1 La1 N2 74.52(9) . . ?
O3 La1 N2 136.39(9) . . ?
O5 La1 N2 138.28(9) . . ?
O6 La1 N2 72.84(8) . . ?
O2 La1 N2 73.15(8) . . ?
O4 La1 N2 73.14(9) . . ?
N1 La1 N2 82.22(9) . . ?
N3 La1 N2 141.63(9) . . ?
C8 N1 N5 106.2(3) . . ?
C8 N1 La1 126.0(3) . . ?
N5 N1 La1 127.6(2) . . ?
C15 N2 N6 106.2(3) . . ?
C15 N2 La1 135.3(3) . . ?
N6 N2 La1 117.9(2) . . ?
C1 N3 N4 106.1(3) . . ?
C1 N3 La1 133.1(2) . . ?
N4 N3 La1 120.1(2) . . ?
N3 N4 C2 111.6(3) . . ?
N3 N4 H4A 124.2 . . ?
C2 N4 H4A 124.2 . . ?
N1 N5 C9 111.0(3) . . ?
N1 N5 H5A 124.5 . . ?
C9 N5 H5A 124.5 . . ?
N2 N6 C21 111.3(3) . . ?
N2 N6 H6A 124.3 . . ?
C21 N6 H6A 124.3 . . ?
C25 O1 La1 136.9(2) . . ?
C23 O2 La1 136.2(2) . . ?
C28 O3 La1 136.6(2) . . ?
C30 O4 La1 134.1(2) . . ?
C32 O5 La1 133.6(2) . . ?
C35 O6 La1 133.3(2) . . ?

loop_
_geom_bond_atom_site_label_1
_geom_bond_atom_site_label_2
_geom_bond_distance
_geom_bond_site_symmetry_2
_geom_bond_publ_flag
C1 N3 1.299(4) . ?
C1 C7 1.409(5) . ?
C1 H1 0.9300 . ?
C2 N4 1.354(4) . ?
C2 C7 1.384(5) . ?
C2 C3 1.395(5) . ?
C3 C5 1.355(6) . ?
C3 H3 0.9300 . ?
C4 C6 1.365(6) . ?
C4 C5 1.380(6) . ?
C4 H4 0.9300 . ?
C5 H5 0.9300 . ?
C6 C7 1.393(5) . ?
C6 H6 0.9300 . ?
C8 N1 1.305(4) . ?
C8 C14 1.378(5) . ?
C8 H8 0.9300 . ?
C9 C14 1.383(5) . ?
C9 C10 1.384(6) . ?
C9 N5 1.390(4) . ?
C10 C11 1.360(7) . ?
C10 H10 0.9300 . ?
C11 C12 1.375(8) . ?
C11 H11 0.9300 . ?
C12 C13 1.354(7) . ?
C12 H12 0.9300 . ?
C13 C14 1.402(5) . ?
C13 H13 0.9300 . ?
C15 N2 1.311(5) . ?
C15 C16 1.400(5) . ?
C15 H15 0.9300 . ?
C16 C21 1.372(5) . ?
C16 C17A 1.421(15) . ?
C16 C17 1.432(9) . ?
C17 C18 1.341(10) . ?
C17 H17 0.9300 . ?
C17A C18A 1.328(16) . ?
C17A H17A 0.9300 . ?
C18 C19 1.406(15) . ?
C18 H18 0.9300 . ?
C18A C19A 1.41(2) . ?
C18A H18A 0.9300 . ?
C19 C20 1.376(10) . ?
C19 H19 0.9300 . ?
C19A C20A 1.386(16) . ?
C19A H19A 0.9300 . ?
C20 C21 1.405(10) . ?
C20 H20 0.9300 . ?
C20A C21 1.415(17) . ?
C20A H20A 0.9300 . ?
C21 N6 1.362(5) . ?
C22 F5 1.316(6) . ?
C22 F4 1.317(5) . ?
C22 F6 1.325(6) . ?
C22 C23 1.524(6) . ?
C22A F5A 1.293(19) . ?
C22A F4A 1.299(19) . ?
C22A F6A 1.31(2) . ?
C22A C23 1.504(18) . ?
C23 O2 1.249(4) . ?
C23 C24 1.381(5) . ?
C24 C25 1.384(5) . ?
C24 H24 0.9300 . ?
C25 O1 1.241(4) . ?
C25 C26A 1.522(18) . ?
C25 C26 1.537(6) . ?
C26 F1 1.296(6) . ?
C26 F3 1.314(6) . ?
C26 F2 1.331(6) . ?
C26A F1A 1.279(19) . ?
C26A F3A 1.300(19) . ?
C26A F2A 1.316(19) . ?
C27 F12 1.299(10) . ?
C27 F10 1.339(9) . ?
C27 F11 1.350(11) . ?
C27 C28 1.510(3) . ?
C27A F12A 1.307(16) . ?
C27A F11A 1.326(17) . ?
C27A F10A 1.337(15) . ?
C27A C28 1.501(14) . ?
C28 O3 1.240(4) . ?
C28 C29 1.369(6) . ?
C29 C30 1.381(6) . ?
C29 H29 0.9300 . ?
C30 O4 1.243(5) . ?
C30 C31A 1.545(16) . ?
C30 C31 1.547(8) . ?
C31 F14 1.267(17) . ?
C31 F13 1.288(10) . ?
C31 F15 1.352(9) . ?
C31A F14A 1.25(2) . ?
C31A F13A 1.28(2) . ?
C31A F15A 1.363(18) . ?
C32 O5 1.233(4) . ?
C32 C34 1.378(6) . ?
C32 C33A 1.514(17) . ?
C32 C33 1.533(6) . ?
C33 F7 1.293(7) . ?
C33 F8 1.310(7) . ?
C33 F9 1.314(7) . ?
C33A F7A 1.281(19) . ?
C33A F8A 1.290(18) . ?
C33A F9A 1.295(19) . ?
C34 C35 1.384(5) . ?
C34 H34 0.9300 . ?
C35 O6 1.238(4) . ?
C35 C36A 1.502(14) . ?
C35 C36 1.540(9) . ?
C36 F18 1.315(12) . ?
C36 F16 1.326(12) . ?
C36 F17 1.336(10) . ?
C36A F18A 1.274(19) . ?
C36A F17A 1.300(17) . ?
C36A F16A 1.301(19) . ?
La1 O1 2.476(2) . ?
La1 O3 2.518(2) . ?
La1 O5 2.523(3) . ?
La1 O6 2.527(2) . ?
La1 O2 2.539(2) . ?
La1 O4 2.559(3) . ?
La1 N1 2.686(3) . ?
La1 N3 2.703(3) . ?
La1 N2 2.714(3) . ?
N1 N5 1.328(4) . ?
N2 N6 1.335(4) . ?
N3 N4 1.345(4) . ?
N4 H4A 0.8600 . ?
N5 H5A 0.8600 . ?
N6 H6A 0.8600 . ?

loop_
_geom_torsion_atom_site_label_1
_geom_torsion_atom_site_label_2
_geom_torsion_atom_site_label_3
_geom_torsion_atom_site_label_4
_geom_torsion
_geom_torsion_site_symmetry_1
_geom_torsion_site_symmetry_2
_geom_torsion_site_symmetry_3
_geom_torsion_site_symmetry_4
_geom_torsion_publ_flag
N4 C2 C3 C5 178.9(4) . . . . ?
C7 C2 C3 C5 -1.2(6) . . . . ?
C2 C3 C5 C4 0.5(7) . . . . ?
C6 C4 C5 C3 0.7(8) . . . . ?
C5 C4 C6 C7 -1.2(7) . . . . ?
N4 C2 C7 C6 -179.4(4) . . . . ?
C3 C2 C7 C6 0.7(6) . . . . ?
N4 C2 C7 C1 -0.4(4) . . . . ?
C3 C2 C7 C1 179.7(4) . . . . ?
C4 C6 C7 C2 0.6(6) . . . . ?
C4 C6 C7 C1 -178.1(4) . . . . ?
N3 C1 C7 C2 -0.1(4) . . . . ?
N3 C1 C7 C6 178.7(4) . . . . ?
C14 C9 C10 C11 -1.4(6) . . . . ?
N5 C9 C10 C11 -179.6(4) . . . . ?
C9 C10 C11 C12 -0.2(8) . . . . ?
C10 C11 C12 C13 1.2(10) . . . . ?
C11 C12 C13 C14 -0.6(9) . . . . ?
N1 C8 C14 C9 0.0(4) . . . . ?
N1 C8 C14 C13 179.1(5) . . . . ?
C10 C9 C14 C8 -178.6(4) . . . . ?
N5 C9 C14 C8 0.0(4) . . . . ?
C10 C9 C14 C13 2.0(6) . . . . ?
N5 C9 C14 C13 -179.4(4) . . . . ?
C12 C13 C14 C8 180.0(5) . . . . ?
C12 C13 C14 C9 -1.0(7) . . . . ?
N2 C15 C16 C21 0.5(4) . . . . ?
N2 C15 C16 C17A 164(3) . . . . ?
N2 C15 C16 C17 -175.1(13) . . . . ?
C21 C16 C17 C18 6.3(19) . . . . ?
C15 C16 C17 C18 -178.7(11) . . . . ?
C21 C16 C17A C18A -10(4) . . . . ?
C15 C16 C17A C18A -173(3) . . . . ?
C16 C17 C18 C19 0(3) . . . . ?
C16 C17A C18A C19A -4(8) . . . . ?
C17 C18 C19 C20 -6(5) . . . . ?
C17A C18A C19A C20A 15(13) . . . . ?
C18 C19 C20 C21 5(6) . . . . ?
C18A C19A C20A C21 -10(14) . . . . ?
C15 C16 C21 N6 -0.6(4) . . . . ?
C17A C16 C21 N6 -170.2(17) . . . . ?
C17 C16 C21 N6 175.5(12) . . . . ?
C15 C16 C21 C20 176(3) . . . . ?
C17 C16 C21 C20 -8(3) . . . . ?
C15 C16 C21 C20A -174(7) . . . . ?
C17A C16 C21 C20A 16(7) . . . . ?
C19 C20 C21 N6 178(2) . . . . ?
C19 C20 C21 C16 2(5) . . . . ?
C19A C20A C21 N6 -179(6) . . . . ?
C19A C20A C21 C16 -6(13) . . . . ?
F5A C22A C23 O2 -143(2) . . . . ?
F4A C22A C23 O2 -22(3) . . . . ?
F6A C22A C23 O2 92(3) . . . . ?
F5A C22A C23 C24 34(3) . . . . ?
F4A C22A C23 C24 156(2) . . . . ?
F6A C22A C23 C24 -91(2) . . . . ?
F5 C22 C23 O2 161.5(5) . . . . ?
F4 C22 C23 O2 -76.9(6) . . . . ?
F6 C22 C23 O2 39.2(5) . . . . ?
F5 C22 C23 C24 -17.5(7) . . . . ?
F4 C22 C23 C24 104.1(5) . . . . ?
F6 C22 C23 C24 -139.8(4) . . . . ?
O2 C23 C24 C25 8.2(6) . . . . ?
C22A C23 C24 C25 -169.1(14) . . . . ?
C22 C23 C24 C25 -173.0(4) . . . . ?
C23 C24 C25 O1 7.1(6) . . . . ?
C23 C24 C25 C26A -174.7(16) . . . . ?
C23 C24 C25 C26 -173.2(4) . . . . ?
O1 C25 C26 F1 69.1(6) . . . . ?
C24 C25 C26 F1 -110.6(5) . . . . ?
O1 C25 C26 F3 -50.2(6) . . . . ?
C24 C25 C26 F3 130.1(5) . . . . ?
O1 C25 C26 F2 -169.1(4) . . . . ?
C24 C25 C26 F2 11.1(7) . . . . ?
O1 C25 C26A F1A 27(3) . . . . ?
C24 C25 C26A F1A -151(2) . . . . ?
O1 C25 C26A F3A -96(2) . . . . ?
C24 C25 C26A F3A 86(3) . . . . ?
O1 C25 C26A F2A 147(2) . . . . ?
C24 C25 C26A F2A -31(3) . . . . ?
F12A C27A C28 O3 105.2(13) . . . . ?
F11A C27A C28 O3 -133.8(12) . . . . ?
F10A C27A C28 O3 -20.3(17) . . . . ?
F12A C27A C28 C29 -68.4(15) . . . . ?
F11A C27A C28 C29 52.5(15) . . . . ?
F10A C27A C28 C29 166.1(12) . . . . ?
F12 C27 C28 O3 167.1(8) . . . . ?
F10 C27 C28 O3 42.8(11) . . . . ?
F11 C27 C28 O3 -73.4(9) . . . . ?
F12 C27 C28 C29 -17.1(12) . . . . ?
F10 C27 C28 C29 -141.4(8) . . . . ?
F11 C27 C28 C29 102.4(9) . . . . ?
O3 C28 C29 C30 4.9(8) . . . . ?
C27A C28 C29 C30 177.6(9) . . . . ?
C27 C28 C29 C30 -170.2(7) . . . . ?
C28 C29 C30 O4 2.1(8) . . . . ?
C28 C29 C30 C31A 165.0(15) . . . . ?
C28 C29 C30 C31 -172.8(6) . . . . ?
O4 C30 C31 F14 0.0(15) . . . . ?
C29 C30 C31 F14 175.5(14) . . . . ?
O4 C30 C31 F13 -124.4(8) . . . . ?
C29 C30 C31 F13 51.1(10) . . . . ?
O4 C30 C31 F15 116.6(7) . . . . ?
C29 C30 C31 F15 -67.9(9) . . . . ?
O4 C30 C31A F14A 69(2) . . . . ?
C29 C30 C31A F14A -96.8(19) . . . . ?
O4 C30 C31A F13A -58(4) . . . . ?
C29 C30 C31A F13A 136(4) . . . . ?
O4 C30 C31A F15A -177.7(19) . . . . ?
C29 C30 C31A F15A 16(3) . . . . ?
O5 C32 C33 F7 -40.1(7) . . . . ?
C34 C32 C33 F7 138.2(6) . . . . ?
O5 C32 C33 F8 78.8(7) . . . . ?
C34 C32 C33 F8 -102.9(7) . . . . ?
O5 C32 C33 F9 -164.3(6) . . . . ?
C34 C32 C33 F9 14.1(8) . . . . ?
O5 C32 C33A F7A -103(2) . . . . ?
C34 C32 C33A F7A 83(2) . . . . ?
O5 C32 C33A F8A 16(3) . . . . ?
C34 C32 C33A F8A -158.2(18) . . . . ?
O5 C32 C33A F9A 146(2) . . . . ?
C34 C32 C33A F9A -28(3) . . . . ?
O5 C32 C34 C35 0.9(7) . . . . ?
C33A C32 C34 C35 174.3(13) . . . . ?
C33 C32 C34 C35 -177.2(4) . . . . ?
C32 C34 C35 O6 -2.8(7) . . . . ?
C32 C34 C35 C36A 175.7(10) . . . . ?
C32 C34 C35 C36 173.6(7) . . . . ?
O6 C35 C36 F18 78.2(9) . . . . ?
C34 C35 C36 F18 -98.8(9) . . . . ?
O6 C35 C36 F16 -37.1(11) . . . . ?
C34 C35 C36 F16 146.0(8) . . . . ?
O6 C35 C36 F17 -154.7(9) . . . . ?
C34 C35 C36 F17 28.4(12) . . . . ?
O6 C35 C36A F18A 3(2) . . . . ?
C34 C35 C36A F18A -175.5(16) . . . . ?
O6 C35 C36A F17A 133.7(16) . . . . ?
C34 C35 C36A F17A -45(2) . . . . ?
O6 C35 C36A F16A -109.7(16) . . . . ?
C34 C35 C36A F16A 71.7(16) . . . . ?
C14 C8 N1 N5 0.1(4) . . . . ?
C14 C8 N1 La1 175.4(2) . . . . ?
C16 C15 N2 N6 -0.1(4) . . . . ?
C16 C15 N2 La1 -170.9(2) . . . . ?
C7 C1 N3 N4 0.5(4) . . . . ?
C7 C1 N3 La1 -169.9(2) . . . . ?
C1 N3 N4 C2 -0.8(4) . . . . ?
La1 N3 N4 C2 171.2(2) . . . . ?
C7 C2 N4 N3 0.7(4) . . . . ?
C3 C2 N4 N3 -179.4(4) . . . . ?
C8 N1 N5 C9 -0.1(4) . . . . ?
La1 N1 N5 C9 -175.3(2) . . . . ?
C14 C9 N5 N1 0.1(4) . . . . ?
C10 C9 N5 N1 178.5(4) . . . . ?
C15 N2 N6 C21 -0.3(4) . . . . ?
La1 N2 N6 C21 172.4(3) . . . . ?
C16 C21 N6 N2 0.6(5) . . . . ?
C20 C21 N6 N2 -176(3) . . . . ?
C20A C21 N6 N2 175(6) . . . . ?
C24 C25 O1 La1 -25.6(6) . . . . ?
C26A C25 O1 La1 156.0(14) . . . . ?
C26 C25 O1 La1 154.7(3) . . . . ?
C24 C23 O2 La1 -6.2(5) . . . . ?
C22A C23 O2 La1 170.9(14) . . . . ?
C22 C23 O2 La1 174.9(3) . . . . ?
C29 C28 O3 La1 6.1(7) . . . . ?
C27A C28 O3 La1 -166.8(8) . . . . ?
C27 C28 O3 La1 -178.7(5) . . . . ?
C29 C30 O4 La1 -19.4(7) . . . . ?
C31A C30 O4 La1 175.7(13) . . . . ?
C31 C30 O4 La1 155.5(5) . . . . ?
C34 C32 O5 La1 26.4(6) . . . . ?
C33A C32 O5 La1 -147.4(12) . . . . ?
C33 C32 O5 La1 -155.4(3) . . . . ?
C34 C35 O6 La1 -22.3(6) . . . . ?
C36A C35 O6 La1 159.3(10) . . . . ?
C36 C35 O6 La1 161.0(6) . . . . ?
